data_9014642
loop_
_publ_author_name
'Pekov, I. V.'
'Olysych, L. V.'
'Chukanov, N. V.'
'Zubkova, N. V.'
'Pushcharovsky D Yu'
'Van, K. V.'
'Giester, G.'
'Tillmanns, E.'

_publ_section_title
;
 Crystal chemistry of cancrinite-group minerals with an AB-type framework:
 A review and new data. I. Chemical and structural variations
 Note: Sample# tz5/1
;
_journal_name_full 'The Canadian Mineralogist'
_journal_page_first 1129
_journal_page_last 1150
_journal_paper_doi 10.3749/canmin.49.5.1129
_journal_volume 49
_journal_year 2012
_chemical_compound_source Tamazeght
_chemical_formula_sum 'C0.721 H1.998 Al2.76 Ca0.45 Na3.31 O15.162 Si3.24'
_chemical_name_mineral Cancrinite
_space_group_IT_number 173
_symmetry_space_group_name_Hall 'P 6c'
_symmetry_space_group_name_H-M 'P 63'
_cell_angle_alpha 90
_cell_angle_beta 90
_cell_angle_gamma 120
_cell_formula_units_Z 2
_cell_length_a 12.618
_cell_length_b 12.618
_cell_length_c 5.144
_cell_volume 709.272
_database_code_amcsd 0018872
_exptl_crystal_density_diffrn 2.401
_cod_original_formula_sum 'Si3.24 Al2.76 O15.162 Na3.31 Ca.45 C.721 H1.998'
_cod_database_code 9014642

loop_
_space_group_symop_operation_xyz
x,y,z
x-y,x,1/2+z
-y,x-y,z
-x,-y,1/2+z
-x+y,-x,z
y,-x+y,1/2+z

loop_
_atom_site_label
_atom_site_fract_x
_atom_site_fract_y
_atom_site_fract_z
_atom_site_occupancy
_atom_site_U_iso_or_equiv
_atom_site_type_symbol
_atom_site_attached_hydrogens
Si1 0.32849 0.41087 0.75000 1.00000 0.00881 Si 0
Al2 0.07534 0.41255 0.75090 0.92000 0.00886 Al 0
Si2 0.07534 0.41255 0.75090 0.08000 0.00886 Si 0
O1 0.20368 0.40528 0.66290 1.00000 0.01590 O 0
O2 0.11412 0.56335 0.72830 1.00000 0.02140 O 0
O3 0.02878 0.35060 0.05820 1.00000 0.01710 O 0
O4 0.31591 0.35760 0.04220 1.00000 0.01780 O 0
Na 0.66670 0.33330 0.13110 1.00000 0.04220 Na 0
Wat 0.69700 0.37800 0.69050 0.33300 0.07300 O 2
NaA 0.12555 0.25371 0.29550 0.77000 0.02950 Na 0
CaA 0.12555 0.25371 0.29550 0.15000 0.02950 Ca 0
C1 0.00000 0.00000 0.64400 0.28900 0.01900 C 0
OC1 0.05750 0.11780 0.64400 0.28900 0.02400 O 0
C2 0.00000 0.00000 0.93600 0.27200 0.02900 C 0
OC2 0.05220 0.11680 0.93600 0.27200 0.06700 O 0
C4 0.00000 0.00000 0.76200 0.16000 0.01600 C 0
OC4 0.05890 0.11700 0.76200 0.16000 0.02400 O 0

loop_
_cod_changelog_entry_id
_cod_changelog_entry_author
_cod_changelog_entry_date
_cod_changelog_entry_text
1
;cod-tools version 3.8.0
Id: cif_guess_AMCSD_atom_types 9574 2023-05-10 09:00:05Z saulius
;
2023-05-10T18:55:21+03:00
;Derived atom types and hydrogen counts
from atom names that follow the AMCSD naming convention
(Wat == water, O-H == hydroxyl).
;

loop_
_cod_related_entry_id
_cod_related_entry_database
_cod_related_entry_code
1 AMCSD 0018872
